data_7040346
loop_
_publ_author_name
'Dau, Thuy Minh'
'Asamoah, Benjamin Darko'
'Belyaev, Andrey'
'Chakkaradhari, Gomathy'
'Hirva, Pipsa'
'J\"anis, Janne'
'Grachova, Elena V.'
'Tunik, Sergey P.'
'Koshevoy, Igor O.'

_publ_section_title
;
 Adjustable coordination of a hybrid phosphine-phosphine oxide ligand in
 luminescent Cu, Ag and Au complexes.
;
_journal_issue 36
_journal_name_full 'Dalton transactions (Cambridge, England : 2003)'
_journal_page_first 14160
_journal_page_last 14173
_journal_paper_doi 10.1039/c6dt02435a
_journal_volume 45
_journal_year 2016
_chemical_formula_moiety 'C84 H66 Au Cu O2 P6, 2(F6 P)'
_chemical_formula_sum 'C84 H66 Au Cu F12 O2 P8'
_chemical_formula_weight 1843.65
_space_group_crystal_system monoclinic
_space_group_IT_number 14
_space_group_name_Hall '-P 2ybc'
_space_group_name_H-M_alt 'P 1 21/c 1'
_symmetry_space_group_name_Hall '-P 2ybc'
_symmetry_space_group_name_H-M 'P 1 21/c 1'
_atom_sites_solution_hydrogens geom
_audit_creation_method SHELXL-2014/7
_audit_update_record
;
2016-06-13 deposited with the CCDC.
2016-08-05 downloaded from the CCDC.
;
_cell_angle_alpha 90
_cell_angle_beta 114.689(6)
_cell_angle_gamma 90
_cell_formula_units_Z 4
_cell_length_a 27.230(2)
_cell_length_b 16.1001(12)
_cell_length_c 23.2802(19)
_cell_measurement_reflns_used 9063
_cell_measurement_temperature 120(2)
_cell_measurement_theta_max 28.61
_cell_measurement_theta_min 2.41
_cell_volume 9273.2(13)
_computing_cell_refinement 'SAINT (Bruker AXS, 2009)'
_computing_data_collection 'APEX2 (Bruker AXS, 2010)'
_computing_data_reduction 'SAINT (Bruker AXS, 2009)'
_computing_molecular_graphics 'Diamond v.3.2g (Brandenburg, 2011)'
_computing_publication_material 'SHELXL-2014 (Sheldrick, 2014)'
_computing_structure_refinement 'SHELXL-2014/7 (Sheldrick, 2014)'
_computing_structure_solution 'SHELXS-2014 (Sheldrick, 2014)'
_diffrn_ambient_temperature 120(2)
_diffrn_detector_area_resol_mean 16
_diffrn_measured_fraction_theta_full 1.000
_diffrn_measured_fraction_theta_max 1.000
_diffrn_measurement_device '62mm x 62mm CCD camera on three-circle goniostat'
_diffrn_measurement_device_type 'Bruker SMART APEX II CCD'
_diffrn_measurement_method '\f scans and \w scans'
_diffrn_radiation_monochromator 'flat graphite crystal'
_diffrn_radiation_type MoK\a
_diffrn_radiation_wavelength 0.71073
_diffrn_reflns_av_R_equivalents 0.0556
_diffrn_reflns_av_unetI/netI 0.0338
_diffrn_reflns_Laue_measured_fraction_full 1.000
_diffrn_reflns_Laue_measured_fraction_max 1.000
_diffrn_reflns_limit_h_max 33
_diffrn_reflns_limit_h_min -33
_diffrn_reflns_limit_k_max 19
_diffrn_reflns_limit_k_min -19
_diffrn_reflns_limit_l_max 28
_diffrn_reflns_limit_l_min -28
_diffrn_reflns_number 124399
_diffrn_reflns_point_group_measured_fraction_full 1.000
_diffrn_reflns_point_group_measured_fraction_max 1.000
_diffrn_reflns_theta_full 25.242
_diffrn_reflns_theta_max 26.000
_diffrn_reflns_theta_min 1.509
_exptl_absorpt_coefficient_mu 2.012
_exptl_absorpt_correction_T_max 0.680
_exptl_absorpt_correction_T_min 0.503
_exptl_absorpt_correction_type numerical
_exptl_absorpt_process_details 'SADABS (Sheldrick, 2008)'
_exptl_crystal_colour colourless
_exptl_crystal_density_diffrn 1.321
_exptl_crystal_description block
_exptl_crystal_F_000 3688
_exptl_crystal_size_max 0.511
_exptl_crystal_size_mid 0.289
_exptl_crystal_size_min 0.192
_refine_diff_density_max 2.865
_refine_diff_density_min -1.334
_refine_diff_density_rms 0.118
_refine_ls_extinction_method none
_refine_ls_goodness_of_fit_ref 1.044
_refine_ls_hydrogen_treatment constr
_refine_ls_matrix_type full
_refine_ls_number_parameters 973
_refine_ls_number_reflns 18218
_refine_ls_number_restraints 24
_refine_ls_restrained_S_all 1.058
_refine_ls_R_factor_all 0.0555
_refine_ls_R_factor_gt 0.0441
_refine_ls_shift/su_max 0.009
_refine_ls_shift/su_mean 0.000
_refine_ls_structure_factor_coef Fsqd
_refine_ls_weighting_details 'w=1/[\s^2^(Fo^2^)+(0.0488P)^2^+47.4768P] where P=(Fo^2^+2Fc^2^)/3'
_refine_ls_weighting_scheme calc
_refine_ls_wR_factor_gt 0.1090
_refine_ls_wR_factor_ref 0.1142
_reflns_Friedel_coverage 0.000
_reflns_number_gt 15223
_reflns_number_total 18218
_reflns_threshold_expression 'I > 2\s(I)'
_cod_data_source_file c6dt02435a2.cif
_cod_data_source_block 4
_cod_depositor_comments 'Adding full bibliography for 7040337--7040350.cif.'
_cod_original_cell_volume 9273.3(13)
_cod_database_code 7040346
_shelx_shelxl_version_number 2014/7
_shelx_space_group_comment
;
The symmetry employed for this shelxl refinement is uniquely defined
by the following loop, which should always be used as a source of
symmetry information in preference to the above space-group names.
They are only intended as comments.
;
_shelx_estimated_absorpt_t_min 0.425
_shelx_estimated_absorpt_t_max 0.698

loop_
_space_group_symop_operation_xyz
'x, y, z'
'-x, y+1/2, -z+1/2'
'-x, -y, -z'
'x, -y-1/2, z-1/2'

loop_
_atom_site_label
_atom_site_type_symbol
_atom_site_fract_x
_atom_site_fract_y
_atom_site_fract_z
_atom_site_U_iso_or_equiv
_atom_site_adp_type
_atom_site_occupancy
_atom_site_site_symmetry_order
_atom_site_calc_flag
_atom_site_refinement_flags_posn
_atom_site_refinement_flags_adp
C1 C 0.3975(2) 0.6301(3) 0.3567(2) 0.0247(11) Uani 1 1 d . .
C2 C 0.3960(2) 0.7147(4) 0.3449(3) 0.0300(12) Uani 1 1 d . .
H2 H 0.3660 0.7382 0.3107 0.036 Uiso 1 1 calc R U
C3 C 0.4388(3) 0.7652(4) 0.3834(3) 0.0437(16) Uani 1 1 d . .
H3 H 0.4378 0.8230 0.3749 0.052 Uiso 1 1 calc R U
C4 C 0.4818(3) 0.7324(5) 0.4328(3) 0.0493(19) Uani 1 1 d . .
H4 H 0.5107 0.7673 0.4589 0.059 Uiso 1 1 calc R U
C5 C 0.4835(2) 0.6485(5) 0.4451(3) 0.0519(19) Uani 1 1 d . .
H5 H 0.5136 0.6257 0.4796 0.062 Uiso 1 1 calc R U
C6 C 0.4414(2) 0.5968(4) 0.4072(3) 0.0373(14) Uani 1 1 d . .
H6 H 0.4427 0.5389 0.4159 0.045 Uiso 1 1 calc R U
C7 C 0.3726(2) 0.4633(3) 0.3158(2) 0.0234(11) Uani 1 1 d . .
C8 C 0.3686(2) 0.4083(4) 0.3598(3) 0.0328(13) Uani 1 1 d . .
H8 H 0.3453 0.4208 0.3797 0.039 Uiso 1 1 calc R U
C9 C 0.3985(3) 0.3354(4) 0.3747(3) 0.0393(15) Uani 1 1 d . .
H9 H 0.3955 0.2976 0.4045 0.047 Uiso 1 1 calc R U
C10 C 0.4327(2) 0.3179(4) 0.3460(3) 0.0382(14) Uani 1 1 d . .
H10 H 0.4537 0.2686 0.3567 0.046 Uiso 1 1 calc R U
C11 C 0.4364(2) 0.3718(4) 0.3019(3) 0.0368(14) Uani 1 1 d . .
H11 H 0.4597 0.3590 0.2822 0.044 Uiso 1 1 calc R U
C12 C 0.4065(2) 0.4442(3) 0.2863(2) 0.0282(12) Uani 1 1 d . .
H12 H 0.4089 0.4808 0.2557 0.034 Uiso 1 1 calc R U
C13 C 0.2931(2) 0.5645(3) 0.3384(2) 0.0202(10) Uani 1 1 d . .
C14 C 0.23909(19) 0.5377(3) 0.3074(2) 0.0181(9) Uani 1 1 d . .
C15 C 0.09499(18) 0.3668(3) 0.0791(2) 0.0184(10) Uani 1 1 d . .
C16 C 0.0417(2) 0.3740(3) 0.0718(2) 0.0243(10) Uani 1 1 d . .
H16 H 0.0259 0.4273 0.0690 0.029 Uiso 1 1 calc R U
C17 C 0.0118(2) 0.3033(3) 0.0688(3) 0.0293(12) Uani 1 1 d . .
H17 H -0.0244 0.3083 0.0640 0.035 Uiso 1 1 calc R U
C18 C 0.0345(2) 0.2252(4) 0.0728(3) 0.0325(13) Uani 1 1 d . .
H18 H 0.0136 0.1769 0.0701 0.039 Uiso 1 1 calc R U
C19 C 0.0874(2) 0.2178(3) 0.0808(3) 0.0327(13) Uani 1 1 d . .
H19 H 0.1033 0.1645 0.0840 0.039 Uiso 1 1 calc R U
C20 C 0.1174(2) 0.2888(3) 0.0841(2) 0.0237(11) Uani 1 1 d . .
H20 H 0.1539 0.2836 0.0899 0.028 Uiso 1 1 calc R U
C21 C 0.10014(19) 0.4837(3) -0.0095(2) 0.0201(10) Uani 1 1 d . .
C22 C 0.1097(2) 0.5603(3) -0.0307(2) 0.0240(11) Uani 1 1 d . .
H22 H 0.1332 0.5992 -0.0014 0.029 Uiso 1 1 calc R U
C23 C 0.0851(2) 0.5799(4) -0.0944(2) 0.0295(12) Uani 1 1 d . .
H23 H 0.0909 0.6330 -0.1084 0.035 Uiso 1 1 calc R U
C24 C 0.0521(2) 0.5225(4) -0.1379(2) 0.0321(13) Uani 1 1 d . .
H24 H 0.0356 0.5363 -0.1815 0.038 Uiso 1 1 calc R U
C25 C 0.0431(2) 0.4458(4) -0.1180(2) 0.0315(12) Uani 1 1 d . .
H25 H 0.0207 0.4064 -0.1478 0.038 Uiso 1 1 calc R U
C26 C 0.0672(2) 0.4266(3) -0.0542(2) 0.0258(11) Uani 1 1 d . .
H26 H 0.0613 0.3734 -0.0406 0.031 Uiso 1 1 calc R U
C27 C 0.12095(19) 0.5436(3) 0.1156(2) 0.0178(9) Uani 1 1 d . .
C28 C 0.15736(19) 0.5656(3) 0.1783(2) 0.0192(10) Uani 1 1 d . .
C29 C 0.1490(2) 0.6397(3) 0.2041(2) 0.0245(11) Uani 1 1 d . .
H29 H 0.1736 0.6554 0.2455 0.029 Uiso 1 1 calc R U
C30 C 0.1055(2) 0.6907(3) 0.1705(3) 0.0287(12) Uani 1 1 d . .
H30 H 0.1009 0.7416 0.1884 0.034 Uiso 1 1 calc R U
C31 C 0.0690(2) 0.6675(3) 0.1115(3) 0.0284(12) Uani 1 1 d . .
H31 H 0.0380 0.7008 0.0892 0.034 Uiso 1 1 calc R U
C32 C 0.0773(2) 0.5953(3) 0.0842(2) 0.0231(10) Uani 1 1 d . .
H32 H 0.0522 0.5810 0.0427 0.028 Uiso 1 1 calc R U
C34 C 0.33744(19) 0.5976(3) 0.0436(2) 0.0183(10) Uani 1 1 d . .
C35 C 0.3646(2) 0.5863(3) 0.0050(2) 0.0244(11) Uani 1 1 d . .
H35 H 0.3630 0.5335 -0.0140 0.029 Uiso 1 1 calc R U
C36 C 0.3941(2) 0.6495(3) -0.0067(3) 0.0319(13) Uani 1 1 d . .
H36 H 0.4126 0.6398 -0.0328 0.038 Uiso 1 1 calc R U
C37 C 0.3960(2) 0.7259(3) 0.0201(3) 0.0302(12) Uani 1 1 d . .
H37 H 0.4161 0.7696 0.0128 0.036 Uiso 1 1 calc R U
C38 C 0.3689(2) 0.7397(3) 0.0577(2) 0.0251(11) Uani 1 1 d . .
H38 H 0.3704 0.7933 0.0754 0.030 Uiso 1 1 calc R U
C39 C 0.33930(19) 0.6771(3) 0.0705(2) 0.0180(9) Uani 1 1 d . .
C40 C 0.23334(19) 0.7237(3) 0.0623(2) 0.0194(10) Uani 1 1 d . .
C41 C 0.2191(2) 0.7330(3) -0.0028(2) 0.0226(10) Uani 1 1 d . .
H41 H 0.2443 0.7192 -0.0197 0.027 Uiso 1 1 calc R U
C42 C 0.1687(2) 0.7621(3) -0.0418(2) 0.0293(12) Uani 1 1 d . .
H42 H 0.1591 0.7686 -0.0858 0.035 Uiso 1 1 calc R U
C43 C 0.1317(2) 0.7821(3) -0.0171(3) 0.0310(12) Uani 1 1 d . .
H43 H 0.0971 0.8030 -0.0441 0.037 Uiso 1 1 calc R U
C44 C 0.1451(2) 0.7716(3) 0.0469(3) 0.0318(12) Uani 1 1 d . .
H44 H 0.1196 0.7850 0.0635 0.038 Uiso 1 1 calc R U
C45 C 0.1960(2) 0.7416(3) 0.0868(2) 0.0231(10) Uani 1 1 d . .
H45 H 0.2051 0.7335 0.1305 0.028 Uiso 1 1 calc R U
C46 C 0.32607(19) 0.8094(3) 0.1462(2) 0.0196(10) Uani 1 1 d . .
C47 C 0.3752(2) 0.8177(3) 0.1993(2) 0.0264(11) Uani 1 1 d . .
H47 H 0.3954 0.7699 0.2196 0.032 Uiso 1 1 calc R U
C48 C 0.3943(2) 0.8965(4) 0.2221(3) 0.0356(13) Uani 1 1 d . .
H48 H 0.4277 0.9024 0.2580 0.043 Uiso 1 1 calc R U
C49 C 0.3652(3) 0.9657(4) 0.1930(3) 0.0369(14) Uani 1 1 d . .
H49 H 0.3784 1.0193 0.2094 0.044 Uiso 1 1 calc R U
C50 C 0.3172(2) 0.9584(3) 0.1407(3) 0.0336(13) Uani 1 1 d . .
H50 H 0.2974 1.0066 0.1207 0.040 Uiso 1 1 calc R U
C51 C 0.2977(2) 0.8801(3) 0.1170(3) 0.0256(11) Uani 1 1 d . .
H51 H 0.2646 0.8751 0.0805 0.031 Uiso 1 1 calc R U
C52 C 0.35216(19) 0.4295(3) 0.0961(2) 0.0186(10) Uani 1 1 d . .
C53 C 0.33794(19) 0.3492(3) 0.1086(2) 0.0179(9) Uani 1 1 d . .
C54 C 0.27580(19) 0.2397(3) 0.1515(2) 0.0204(10) Uani 1 1 d . .
C55 C 0.3117(2) 0.2471(3) 0.2145(2) 0.0256(11) Uani 1 1 d . .
H55 H 0.3341 0.2948 0.2285 0.031 Uiso 1 1 calc R U
C56 C 0.3148(2) 0.1845(4) 0.2573(3) 0.0333(13) Uani 1 1 d . .
H56 H 0.3402 0.1891 0.3001 0.040 Uiso 1 1 calc R U
C57 C 0.2814(2) 0.1156(4) 0.2380(3) 0.0342(13) Uani 1 1 d . .
H57 H 0.2838 0.0732 0.2675 0.041 Uiso 1 1 calc R U
C58 C 0.2446(2) 0.1091(3) 0.1760(3) 0.0301(12) Uani 1 1 d . .
H58 H 0.2211 0.0625 0.1626 0.036 Uiso 1 1 calc R U
C59 C 0.2417(2) 0.1705(3) 0.1330(3) 0.0253(11) Uani 1 1 d . .
H59 H 0.2162 0.1654 0.0902 0.030 Uiso 1 1 calc R U
C60 C 0.2400(2) 0.2707(3) 0.0199(2) 0.0213(10) Uani 1 1 d . .
C61 C 0.1897(2) 0.2935(3) -0.0252(2) 0.0258(11) Uani 1 1 d . .
H61 H 0.1709 0.3382 -0.0169 0.031 Uiso 1 1 calc R U
C62 C 0.1664(2) 0.2516(4) -0.0830(3) 0.0341(13) Uani 1 1 d . .
H62 H 0.1320 0.2680 -0.1138 0.041 Uiso 1 1 calc R U
C63 C 0.1936(3) 0.1862(4) -0.0950(3) 0.0370(14) Uani 1 1 d . .
H63 H 0.1776 0.1571 -0.1340 0.044 Uiso 1 1 calc R U
C64 C 0.2437(3) 0.1630(4) -0.0505(3) 0.0359(14) Uani 1 1 d . .
H64 H 0.2625 0.1181 -0.0588 0.043 Uiso 1 1 calc R U
C65 C 0.2668(2) 0.2052(3) 0.0064(3) 0.0311(12) Uani 1 1 d . .
H65 H 0.3016 0.1892 0.0367 0.037 Uiso 1 1 calc R U
C66 C 0.3791(2) 0.2894(3) 0.1338(2) 0.0234(11) Uani 1 1 d . .
H66 H 0.3704 0.2354 0.1431 0.028 Uiso 1 1 calc R U
C67 C 0.4318(2) 0.3073(3) 0.1451(2) 0.0265(11) Uani 1 1 d . .
H67 H 0.4584 0.2649 0.1596 0.032 Uiso 1 1 calc R U
C68 C 0.4461(2) 0.3863(4) 0.1357(2) 0.0288(12) Uani 1 1 d . .
H68 H 0.4828 0.3993 0.1458 0.035 Uiso 1 1 calc R U
C69 C 0.4064(2) 0.4469(3) 0.1112(2) 0.0238(11) Uani 1 1 d . .
H69 H 0.4164 0.5015 0.1047 0.029 Uiso 1 1 calc R U
C70 C 0.2663(2) 0.4686(3) -0.0246(2) 0.0192(10) Uani 1 1 d . .
C71 C 0.2172(2) 0.5063(3) -0.0615(2) 0.0252(11) Uani 1 1 d . .
H71 H 0.2031 0.5482 -0.0439 0.030 Uiso 1 1 calc R U
C72 C 0.1889(2) 0.4825(4) -0.1235(3) 0.0349(13) Uani 1 1 d . .
H72 H 0.1551 0.5075 -0.1486 0.042 Uiso 1 1 calc R U
C73 C 0.2098(3) 0.4225(4) -0.1492(3) 0.0380(14) Uani 1 1 d . .
H73 H 0.1906 0.4071 -0.1923 0.046 Uiso 1 1 calc R U
C74 C 0.2583(3) 0.3845(3) -0.1131(3) 0.0343(13) Uani 1 1 d . .
H74 H 0.2722 0.3427 -0.1311 0.041 Uiso 1 1 calc R U
C75 C 0.2867(2) 0.4071(3) -0.0508(2) 0.0269(11) Uani 1 1 d . .
H75 H 0.3201 0.3809 -0.0258 0.032 Uiso 1 1 calc R U
C76 C 0.17315(19) 0.4039(3) 0.2333(2) 0.0176(9) Uani 1 1 d . .
C77 C 0.2004(2) 0.3277(3) 0.2421(2) 0.0231(10) Uani 1 1 d . .
H77 H 0.2365 0.3256 0.2460 0.028 Uiso 1 1 calc R U
C78 C 0.1738(2) 0.2555(3) 0.2451(3) 0.0311(12) Uani 1 1 d . .
H78 H 0.1918 0.2037 0.2508 0.037 Uiso 1 1 calc R U
C79 C 0.1217(3) 0.2579(4) 0.2399(3) 0.0354(14) Uani 1 1 d . .
H79 H 0.1039 0.2079 0.2420 0.043 Uiso 1 1 calc R U
C80 C 0.0951(2) 0.3329(4) 0.2315(3) 0.0316(13) Uani 1 1 d . .
H80 H 0.0591 0.3343 0.2281 0.038 Uiso 1 1 calc R U
C81 C 0.1205(2) 0.4064(3) 0.2281(2) 0.0244(11) Uani 1 1 d . .
H81 H 0.1019 0.4579 0.2222 0.029 Uiso 1 1 calc R U
C82 C 0.2055(2) 0.5406(3) 0.3397(2) 0.0240(11) Uani 1 1 d . .
H82 H 0.1689 0.5237 0.3185 0.029 Uiso 1 1 calc R U
C83 C 0.2249(2) 0.5675(3) 0.4017(2) 0.0279(12) Uani 1 1 d . .
H83 H 0.2017 0.5693 0.4229 0.033 Uiso 1 1 calc R U
C84 C 0.2782(2) 0.5918(4) 0.4326(2) 0.0297(12) Uani 1 1 d . .
H84 H 0.2918 0.6095 0.4754 0.036 Uiso 1 1 calc R U
C85 C 0.3116(2) 0.5906(3) 0.4019(2) 0.0263(11) Uani 1 1 d . .
H85 H 0.3481 0.6078 0.4239 0.032 Uiso 1 1 calc R U
O1 O 0.25269(13) 0.4738(2) 0.20574(15) 0.0190(7) Uani 1 1 d . .
O2 O 0.26458(13) 0.5333(2) 0.08402(15) 0.0184(7) Uani 1 1 d . .
P1 P 0.34201(5) 0.56543(8) 0.30308(5) 0.0175(2) Uani 1 1 d . .
P2 P 0.20946(5) 0.49473(8) 0.22786(5) 0.0160(2) Uani 1 1 d . .
P3 P 0.13484(5) 0.45559(8) 0.07412(6) 0.0168(2) Uani 1 1 d . .
P5 P 0.30211(5) 0.50817(7) 0.05448(5) 0.0161(2) Uani 1 1 d . .
P6 P 0.30233(5) 0.70457(7) 0.11815(5) 0.0159(2) Uani 1 1 d . .
P4 P 0.26826(5) 0.32392(8) 0.09587(6) 0.0171(2) Uani 1 1 d . .
P7 P 0.04086(7) 0.88600(16) -0.19147(8) 0.0573(6) Uani 1 1 d . .
P8 P 0.50512(7) 1.12819(12) 0.27577(10) 0.0494(4) Uani 1 1 d . .
Cu1 Cu 0.22328(2) 0.43309(4) 0.10752(3) 0.01678(12) Uani 1 1 d . .
Au1 Au 0.31561(2) 0.62320(2) 0.20444(2) 0.01610(6) Uani 1 1 d . .
F10 F 0.44282(18) 1.1479(3) 0.2503(3) 0.0937(18) Uani 1 1 d . U
F11 F 0.56797(17) 1.1112(3) 0.3006(2) 0.0641(12) Uani 1 1 d . .
F7 F 0.51678(18) 1.2246(3) 0.2885(2) 0.0654(12) Uani 1 1 d . .
F9 F 0.4950(2) 1.0316(3) 0.2623(3) 0.105(2) Uani 1 1 d . .
F8 F 0.5031(3) 1.1361(4) 0.2072(2) 0.100(2) Uani 1 1 d . .
F12 F 0.5102(3) 1.1176(4) 0.3456(3) 0.114(2) Uani 1 1 d . .
F1 F 0.0275(3) 0.9179(4) -0.1330(3) 0.105(2) Uani 1 1 d . .
F2 F -0.02034(19) 0.8824(4) -0.2304(3) 0.0889(18) Uani 1 1 d . .
F3 F 0.0991(3) 0.9062(5) -0.1419(3) 0.118(2) Uani 1 1 d . U
F4 F 0.0534(4) 0.8694(7) -0.2460(3) 0.161(3) Uani 1 1 d . U
F5 F 0.0397(2) 0.7940(3) -0.1651(2) 0.0912(17) Uani 1 1 d . .
F6 F 0.0400(3) 0.9774(5) -0.2151(3) 0.143(3) Uani 1 1 d . U

loop_
_atom_site_aniso_label
_atom_site_aniso_U_11
_atom_site_aniso_U_22
_atom_site_aniso_U_33
_atom_site_aniso_U_23
_atom_site_aniso_U_13
_atom_site_aniso_U_12
C1 0.022(2) 0.031(3) 0.024(2) -0.009(2) 0.012(2) -0.003(2)
C2 0.036(3) 0.034(3) 0.025(3) -0.009(2) 0.017(2) -0.007(2)
C3 0.049(4) 0.047(4) 0.049(4) -0.026(3) 0.035(3) -0.026(3)
C4 0.033(3) 0.076(5) 0.046(4) -0.034(4) 0.023(3) -0.021(3)
C5 0.023(3) 0.078(5) 0.043(4) -0.030(4) 0.004(3) 0.002(3)
C6 0.025(3) 0.046(4) 0.029(3) -0.014(3) 0.000(2) 0.008(3)
C7 0.028(3) 0.021(3) 0.017(2) -0.004(2) 0.005(2) 0.001(2)
C8 0.042(3) 0.029(3) 0.028(3) 0.005(2) 0.016(3) 0.008(3)
C9 0.052(4) 0.025(3) 0.031(3) 0.009(2) 0.008(3) 0.011(3)
C10 0.040(3) 0.029(3) 0.033(3) -0.005(3) 0.002(3) 0.014(3)
C11 0.032(3) 0.039(3) 0.030(3) -0.008(3) 0.004(2) 0.014(3)
C12 0.030(3) 0.030(3) 0.022(3) -0.001(2) 0.008(2) 0.007(2)
C13 0.026(3) 0.021(2) 0.015(2) 0.0008(19) 0.009(2) 0.005(2)
C14 0.025(2) 0.018(2) 0.013(2) -0.0016(18) 0.0089(19) 0.0013(19)
C15 0.017(2) 0.023(3) 0.013(2) 0.0007(19) 0.0039(18) -0.0016(19)
C16 0.019(2) 0.027(3) 0.023(2) 0.004(2) 0.006(2) 0.002(2)
C17 0.019(3) 0.032(3) 0.034(3) 0.007(2) 0.008(2) -0.002(2)
C18 0.031(3) 0.027(3) 0.037(3) 0.002(2) 0.012(3) -0.009(2)
C19 0.035(3) 0.021(3) 0.041(3) -0.001(2) 0.015(3) 0.000(2)
C20 0.017(2) 0.027(3) 0.027(3) -0.005(2) 0.009(2) -0.002(2)
C21 0.016(2) 0.027(3) 0.016(2) 0.000(2) 0.0053(19) 0.003(2)
C22 0.022(3) 0.028(3) 0.018(2) 0.000(2) 0.006(2) -0.001(2)
C23 0.030(3) 0.035(3) 0.021(3) 0.007(2) 0.009(2) 0.000(2)
C24 0.028(3) 0.046(4) 0.016(2) 0.002(2) 0.004(2) 0.002(3)
C25 0.026(3) 0.042(3) 0.022(3) -0.009(2) 0.005(2) -0.008(2)
C26 0.023(3) 0.031(3) 0.019(2) -0.004(2) 0.004(2) -0.002(2)
C27 0.020(2) 0.019(2) 0.018(2) 0.0020(19) 0.0109(19) 0.0017(19)
C28 0.018(2) 0.022(2) 0.021(2) 0.006(2) 0.011(2) 0.0026(19)
C29 0.034(3) 0.022(3) 0.021(2) 0.001(2) 0.015(2) 0.004(2)
C30 0.040(3) 0.022(3) 0.035(3) 0.003(2) 0.026(3) 0.010(2)
C31 0.026(3) 0.027(3) 0.037(3) 0.010(2) 0.019(2) 0.009(2)
C32 0.021(2) 0.027(3) 0.022(2) 0.003(2) 0.010(2) 0.003(2)
C34 0.021(2) 0.017(2) 0.018(2) 0.0016(19) 0.009(2) 0.0002(19)
C35 0.034(3) 0.020(2) 0.028(3) -0.002(2) 0.022(2) 0.002(2)
C36 0.042(3) 0.028(3) 0.040(3) -0.002(2) 0.032(3) -0.001(2)
C37 0.040(3) 0.025(3) 0.039(3) 0.000(2) 0.029(3) -0.004(2)
C38 0.029(3) 0.020(3) 0.032(3) 0.000(2) 0.018(2) -0.002(2)
C39 0.020(2) 0.020(2) 0.016(2) 0.0013(19) 0.0092(19) 0.0014(19)
C40 0.021(2) 0.014(2) 0.022(2) 0.0024(19) 0.008(2) 0.0009(19)
C41 0.029(3) 0.020(2) 0.018(2) 0.003(2) 0.009(2) 0.001(2)
C42 0.033(3) 0.027(3) 0.022(3) 0.005(2) 0.006(2) -0.004(2)
C43 0.019(3) 0.026(3) 0.041(3) 0.012(2) 0.005(2) 0.001(2)
C44 0.027(3) 0.030(3) 0.043(3) 0.011(3) 0.018(3) 0.006(2)
C45 0.024(3) 0.022(3) 0.025(3) 0.004(2) 0.012(2) 0.001(2)
C46 0.024(2) 0.018(2) 0.021(2) -0.003(2) 0.014(2) -0.003(2)
C47 0.030(3) 0.026(3) 0.027(3) -0.001(2) 0.016(2) -0.007(2)
C48 0.033(3) 0.038(3) 0.036(3) -0.007(3) 0.015(3) -0.011(3)
C49 0.046(4) 0.024(3) 0.052(4) -0.016(3) 0.032(3) -0.013(3)
C50 0.043(3) 0.022(3) 0.048(3) -0.003(3) 0.031(3) 0.001(2)
C51 0.026(3) 0.021(3) 0.034(3) -0.003(2) 0.017(2) 0.000(2)
C52 0.021(2) 0.022(2) 0.012(2) -0.0026(19) 0.0066(19) 0.0037(19)
C53 0.018(2) 0.020(2) 0.016(2) -0.0022(19) 0.0074(19) -0.0004(19)
C54 0.020(2) 0.022(2) 0.021(2) 0.003(2) 0.011(2) 0.004(2)
C55 0.024(3) 0.028(3) 0.027(3) 0.001(2) 0.013(2) -0.001(2)
C56 0.036(3) 0.036(3) 0.027(3) 0.008(2) 0.011(2) 0.004(3)
C57 0.045(3) 0.030(3) 0.038(3) 0.015(3) 0.027(3) 0.011(3)
C58 0.039(3) 0.021(3) 0.039(3) 0.001(2) 0.026(3) 0.000(2)
C59 0.030(3) 0.022(3) 0.027(3) -0.001(2) 0.016(2) 0.003(2)
C60 0.028(3) 0.019(2) 0.018(2) 0.0005(19) 0.011(2) -0.002(2)
C61 0.026(3) 0.028(3) 0.025(3) -0.003(2) 0.011(2) -0.004(2)
C62 0.034(3) 0.042(3) 0.022(3) -0.001(2) 0.006(2) -0.005(3)
C63 0.052(4) 0.035(3) 0.022(3) -0.008(2) 0.014(3) -0.011(3)
C64 0.050(4) 0.029(3) 0.029(3) -0.009(2) 0.017(3) 0.000(3)
C65 0.038(3) 0.028(3) 0.026(3) -0.001(2) 0.012(2) 0.005(2)
C66 0.026(3) 0.020(2) 0.025(3) 0.001(2) 0.011(2) 0.006(2)
C67 0.025(3) 0.030(3) 0.026(3) 0.005(2) 0.012(2) 0.010(2)
C68 0.017(2) 0.043(3) 0.026(3) -0.001(2) 0.010(2) 0.002(2)
C69 0.025(3) 0.025(3) 0.022(2) 0.000(2) 0.010(2) 0.001(2)
C70 0.024(2) 0.019(2) 0.016(2) 0.0000(19) 0.010(2) -0.001(2)
C71 0.029(3) 0.027(3) 0.020(2) -0.002(2) 0.009(2) 0.001(2)
C72 0.033(3) 0.037(3) 0.024(3) -0.003(2) 0.002(2) 0.006(3)
C73 0.052(4) 0.039(3) 0.017(3) -0.008(2) 0.008(3) 0.001(3)
C74 0.057(4) 0.026(3) 0.023(3) -0.002(2) 0.020(3) 0.006(3)
C75 0.034(3) 0.025(3) 0.023(3) 0.001(2) 0.014(2) 0.006(2)
C76 0.020(2) 0.021(2) 0.011(2) 0.0016(18) 0.0063(19) -0.0005(19)
C77 0.027(3) 0.025(3) 0.020(2) 0.003(2) 0.013(2) 0.003(2)
C78 0.051(4) 0.019(3) 0.030(3) 0.003(2) 0.022(3) 0.002(2)
C79 0.052(4) 0.031(3) 0.027(3) 0.002(2) 0.020(3) -0.014(3)
C80 0.023(3) 0.045(3) 0.029(3) 0.006(3) 0.012(2) -0.007(2)
C81 0.020(2) 0.034(3) 0.017(2) 0.004(2) 0.006(2) 0.002(2)
C82 0.027(3) 0.027(3) 0.022(2) 0.000(2) 0.014(2) 0.002(2)
C83 0.038(3) 0.033(3) 0.023(3) -0.001(2) 0.022(2) 0.001(2)
C84 0.043(3) 0.035(3) 0.016(2) -0.007(2) 0.017(2) -0.003(3)
C85 0.024(3) 0.036(3) 0.017(2) -0.003(2) 0.006(2) -0.002(2)
O1 0.0173(16) 0.0257(18) 0.0158(16) -0.0024(14) 0.0087(14) 0.0000(14)
O2 0.0221(17) 0.0182(17) 0.0169(16) -0.0003(13) 0.0102(14) 0.0009(14)
P1 0.0182(6) 0.0202(6) 0.0131(5) -0.0008(5) 0.0054(5) 0.0006(5)
P2 0.0173(6) 0.0191(6) 0.0129(5) -0.0001(5) 0.0075(5) 0.0009(5)
P3 0.0145(6) 0.0185(6) 0.0149(5) -0.0001(5) 0.0037(5) 0.0003(5)
P5 0.0199(6) 0.0156(6) 0.0150(5) -0.0007(5) 0.0094(5) 0.0004(5)
P6 0.0179(6) 0.0168(6) 0.0146(5) -0.0006(5) 0.0084(5) 0.0003(5)
P4 0.0172(6) 0.0167(6) 0.0162(6) -0.0004(5) 0.0059(5) -0.0001(5)
P7 0.0295(8) 0.1037(17) 0.0357(9) 0.0349(10) 0.0108(7) 0.0018(10)
P8 0.0395(9) 0.0465(10) 0.0573(11) 0.0063(9) 0.0155(8) -0.0029(8)
Cu1 0.0145(3) 0.0224(3) 0.0168(3) 0.0075(2) 0.0099(2) 0.0082(2)
Au1 0.01721(9) 0.01838(9) 0.01378(9) 0.00033(7) 0.00753(7) 0.00080(7)
F10 0.041(2) 0.070(3) 0.150(5) 0.022(3) 0.021(3) 0.006(2)
F11 0.048(2) 0.056(3) 0.094(3) -0.001(2) 0.035(2) 0.000(2)
F7 0.066(3) 0.049(2) 0.089(3) -0.013(2) 0.040(3) -0.003(2)
F9 0.054(3) 0.057(3) 0.160(6) 0.004(3) 0.000(3) -0.002(2)
F8 0.147(5) 0.099(4) 0.048(3) -0.004(3) 0.035(3) 0.035(4)
F12 0.127(5) 0.148(6) 0.102(4) 0.052(4) 0.083(4) 0.047(4)
F1 0.130(5) 0.126(5) 0.063(3) -0.004(3) 0.045(4) -0.009(4)
F2 0.047(3) 0.115(5) 0.093(4) 0.040(3) 0.017(3) -0.004(3)
F3 0.100(4) 0.144(5) 0.071(3) 0.041(4) -0.003(3) -0.005(4)
F4 0.174(6) 0.257(8) 0.092(4) 0.017(5) 0.093(5) 0.071(6)
F5 0.121(5) 0.070(3) 0.058(3) 0.006(3) 0.013(3) 0.018(3)
F6 0.111(4) 0.137(5) 0.119(5) 0.087(4) -0.014(4) -0.052(4)

loop_
_atom_type_symbol
_atom_type_description
_atom_type_scat_dispersion_real
_atom_type_scat_dispersion_imag
_atom_type_scat_source
C C 0.0033 0.0016 'International Tables Vol C Tables 4.2.6.8 and 6.1.1.4'
H H 0.0000 0.0000 'International Tables Vol C Tables 4.2.6.8 and 6.1.1.4'
O O 0.0106 0.0060 'International Tables Vol C Tables 4.2.6.8 and 6.1.1.4'
F F 0.0171 0.0103 'International Tables Vol C Tables 4.2.6.8 and 6.1.1.4'
P P 0.1023 0.0942 'International Tables Vol C Tables 4.2.6.8 and 6.1.1.4'
Cu Cu 0.3201 1.2651 'International Tables Vol C Tables 4.2.6.8 and 6.1.1.4'
Au Au -2.0133 8.8022 'International Tables Vol C Tables 4.2.6.8 and 6.1.1.4'

loop_
_geom_angle_atom_site_label_1
_geom_angle_atom_site_label_2
_geom_angle_atom_site_label_3
_geom_angle
C6 C1 C2 119.5(5)
C6 C1 P1 122.1(4)
C2 C1 P1 118.4(4)
C1 C2 C3 119.8(6)
C1 C2 H2 120.1
C3 C2 H2 120.1
C4 C3 C2 120.7(7)
C4 C3 H3 119.6
C2 C3 H3 119.6
C3 C4 C5 119.9(6)
C3 C4 H4 120.1
C5 C4 H4 120.1
C4 C5 C6 120.5(7)
C4 C5 H5 119.7
C6 C5 H5 119.7
C1 C6 C5 119.7(6)
C1 C6 H6 120.2
C5 C6 H6 120.2
C12 C7 C8 119.5(5)
C12 C7 P1 118.3(4)
C8 C7 P1 121.6(4)
C9 C8 C7 120.2(5)
C9 C8 H8 119.9
C7 C8 H8 119.9
C10 C9 C8 119.6(6)
C10 C9 H9 120.2
C8 C9 H9 120.2
C11 C10 C9 120.3(5)
C11 C10 H10 119.8
C9 C10 H10 119.8
C10 C11 C12 120.5(6)
C10 C11 H11 119.7
C12 C11 H11 119.7
C11 C12 C7 119.8(5)
C11 C12 H12 120.1
C7 C12 H12 120.1
C14 C13 C85 118.0(4)
C14 C13 P1 124.8(3)
C85 C13 P1 117.2(4)
C82 C14 C13 119.2(4)
C82 C14 P2 116.5(4)
C13 C14 P2 124.3(3)
C20 C15 C16 119.0(5)
C20 C15 P3 117.7(4)
C16 C15 P3 122.9(4)
C17 C16 C15 119.9(5)
C17 C16 H16 120.0
C15 C16 H16 120.0
C16 C17 C18 120.5(5)
C16 C17 H17 119.8
C18 C17 H17 119.8
C19 C18 C17 119.8(5)
C19 C18 H18 120.1
C17 C18 H18 120.1
C18 C19 C20 119.6(5)
C18 C19 H19 120.2
C20 C19 H19 120.2
C15 C20 C19 121.1(5)
C15 C20 H20 119.4
C19 C20 H20 119.4
C22 C21 C26 118.4(4)
C22 C21 P3 120.4(4)
C26 C21 P3 121.0(4)
C23 C22 C21 120.2(5)
C23 C22 H22 119.9
C21 C22 H22 119.9
C22 C23 C24 120.3(5)
C22 C23 H23 119.9
C24 C23 H23 119.9
C25 C24 C23 120.3(5)
C25 C24 H24 119.8
C23 C24 H24 119.8
C24 C25 C26 119.3(5)
C24 C25 H25 120.4
C26 C25 H25 120.4
C25 C26 C21 121.4(5)
C25 C26 H26 119.3
C21 C26 H26 119.3
C32 C27 C28 117.9(4)
C32 C27 P3 120.4(4)
C28 C27 P3 121.4(4)
C29 C28 C27 119.0(4)
C29 C28 P2 119.3(4)
C27 C28 P2 121.4(4)
C30 C29 C28 121.3(5)
C30 C29 H29 119.4
C28 C29 H29 119.4
C31 C30 C29 119.8(5)
C31 C30 H30 120.1
C29 C30 H30 120.1
C30 C31 C32 119.9(5)
C30 C31 H31 120.0
C32 C31 H31 120.0
C27 C32 C31 122.1(5)
C27 C32 H32 119.0
C31 C32 H32 119.0
C35 C34 C39 118.2(4)
C35 C34 P5 116.3(4)
C39 C34 P5 125.5(3)
C36 C35 C34 122.4(5)
C36 C35 H35 118.8
C34 C35 H35 118.8
C37 C36 C35 118.7(5)
C37 C36 H36 120.6
C35 C36 H36 120.6
C36 C37 C38 120.4(5)
C36 C37 H37 119.8
C38 C37 H37 119.8
C37 C38 C39 121.9(5)
C37 C38 H38 119.0
C39 C38 H38 119.0
C38 C39 C34 118.3(4)
C38 C39 P6 117.8(4)
C34 C39 P6 123.9(4)
C45 C40 C41 120.1(5)
C45 C40 P6 117.3(4)
C41 C40 P6 121.9(4)
C42 C41 C40 119.9(5)
C42 C41 H41 120.1
C40 C41 H41 120.1
C41 C42 C43 120.1(5)
C41 C42 H42 120.0
C43 C42 H42 120.0
C44 C43 C42 120.4(5)
C44 C43 H43 119.8
C42 C43 H43 119.8
C43 C44 C45 120.0(5)
C43 C44 H44 120.0
C45 C44 H44 120.0
C40 C45 C44 119.6(5)
C40 C45 H45 120.2
C44 C45 H45 120.2
C51 C46 C47 119.1(5)
C51 C46 P6 122.9(4)
C47 C46 P6 118.0(4)
C48 C47 C46 119.5(5)
C48 C47 H47 120.2
C46 C47 H47 120.2
C49 C48 C47 120.5(6)
C49 C48 H48 119.8
C47 C48 H48 119.8
C50 C49 C48 120.5(5)
C50 C49 H49 119.7
C48 C49 H49 119.7
C49 C50 C51 119.8(6)
C49 C50 H50 120.1
C51 C50 H50 120.1
C46 C51 C50 120.6(5)
C46 C51 H51 119.7
C50 C51 H51 119.7
C69 C52 C53 118.9(4)
C69 C52 P5 118.3(4)
C53 C52 P5 122.6(4)
C66 C53 C52 118.2(4)
C66 C53 P4 120.3(4)
C52 C53 P4 121.4(4)
C55 C54 C59 118.7(5)
C55 C54 P4 120.5(4)
C59 C54 P4 120.6(4)
C54 C55 C56 119.9(5)
C54 C55 H55 120.0
C56 C55 H55 120.0
C57 C56 C55 120.7(5)
C57 C56 H56 119.6
C55 C56 H56 119.6
C58 C57 C56 119.6(5)
C58 C57 H57 120.2
C56 C57 H57 120.2
C57 C58 C59 120.0(5)
C57 C58 H58 120.0
C59 C58 H58 120.0
C58 C59 C54 121.0(5)
C58 C59 H59 119.5
C54 C59 H59 119.5
C61 C60 C65 118.4(5)
C61 C60 P4 119.7(4)
C65 C60 P4 121.9(4)
C60 C61 C62 120.8(5)
C60 C61 H61 119.6
C62 C61 H61 119.6
C63 C62 C61 119.7(5)
C63 C62 H62 120.1
C61 C62 H62 120.1
C64 C63 C62 120.1(5)
C64 C63 H63 119.9
C62 C63 H63 119.9
C63 C64 C65 119.8(6)
C63 C64 H64 120.1
C65 C64 H64 120.1
C64 C65 C60 121.2(5)
C64 C65 H65 119.4
C60 C65 H65 119.4
C67 C66 C53 121.4(5)
C67 C66 H66 119.3
C53 C66 H66 119.3
C68 C67 C66 120.4(5)
C68 C67 H67 119.8
C66 C67 H67 119.8
C67 C68 C69 119.4(5)
C67 C68 H68 120.3
C69 C68 H68 120.3
C68 C69 C52 121.5(5)
C68 C69 H69 119.3
C52 C69 H69 119.3
C71 C70 C75 119.7(5)
C71 C70 P5 116.6(4)
C75 C70 P5 123.6(4)
C72 C71 C70 119.9(5)
C72 C71 H71 120.1
C70 C71 H71 120.1
C73 C72 C71 119.9(5)
C73 C72 H72 120.0
C71 C72 H72 120.0
C72 C73 C74 120.7(5)
C72 C73 H73 119.6
C74 C73 H73 119.6
C75 C74 C73 120.0(5)
C75 C74 H74 120.0
C73 C74 H74 120.0
C74 C75 C70 119.8(5)
C74 C75 H75 120.1
C70 C75 H75 120.1
C81 C76 C77 120.1(5)
C81 C76 P2 123.3(4)
C77 C76 P2 116.6(4)
C78 C77 C76 119.0(5)
C78 C77 H77 120.5
C76 C77 H77 120.5
C79 C78 C77 121.0(5)
C79 C78 H78 119.5
C77 C78 H78 119.5
C78 C79 C80 119.9(5)
C78 C79 H79 120.1
C80 C79 H79 120.1
C79 C80 C81 120.7(5)
C79 C80 H80 119.7
C81 C80 H80 119.7
C76 C81 C80 119.4(5)
C76 C81 H81 120.3
C80 C81 H81 120.3
C83 C82 C14 121.3(5)
C83 C82 H82 119.4
C14 C82 H82 119.4
C84 C83 C82 119.5(5)
C84 C83 H83 120.2
C82 C83 H83 120.2
C85 C84 C83 120.4(5)
C85 C84 H84 119.8
C83 C84 H84 119.8
C84 C85 C13 121.6(5)
C84 C85 H85 119.2
C13 C85 H85 119.2
P2 O1 Cu1 115.32(18)
P5 O2 Cu1 116.03(18)
C7 P1 C1 102.2(2)
C7 P1 C13 106.9(2)
C1 P1 C13 104.3(2)
C7 P1 Au1 117.46(16)
C1 P1 Au1 106.04(18)
C13 P1 Au1 117.96(16)
O1 P2 C76 111.9(2)
O1 P2 C28 116.0(2)
C76 P2 C28 104.5(2)
O1 P2 C14 110.8(2)
C76 P2 C14 105.1(2)
C28 P2 C14 107.8(2)
C15 P3 C21 101.8(2)
C15 P3 C27 108.2(2)
C21 P3 C27 103.8(2)
C15 P3 Cu1 115.75(16)
C21 P3 Cu1 114.42(16)
C27 P3 Cu1 111.77(16)
O2 P5 C70 112.4(2)
O2 P5 C34 110.6(2)
C70 P5 C34 103.4(2)
O2 P5 C52 116.4(2)
C70 P5 C52 105.3(2)
C34 P5 C52 107.8(2)
C40 P6 C46 101.9(2)
C40 P6 C39 105.9(2)
C46 P6 C39 103.7(2)
C40 P6 Au1 117.51(16)
C46 P6 Au1 108.12(16)
C39 P6 Au1 117.71(16)
C60 P4 C54 102.5(2)
C60 P4 C53 104.5(2)
C54 P4 C53 104.3(2)
C60 P4 Cu1 117.40(17)
C54 P4 Cu1 113.88(16)
C53 P4 Cu1 112.90(16)
F4 P7 F2 94.0(4)
F4 P7 F3 98.4(5)
F2 P7 F3 165.3(4)
F4 P7 F6 80.9(5)
F2 P7 F6 88.6(3)
F3 P7 F6 85.7(3)
F4 P7 F5 102.2(5)
F2 P7 F5 90.1(3)
F3 P7 F5 94.9(3)
F6 P7 F5 176.7(5)
F4 P7 F1 172.1(5)
F2 P7 F1 86.5(3)
F3 P7 F1 80.1(4)
F6 P7 F1 91.2(5)
F5 P7 F1 85.7(3)
F10 P8 F8 91.5(4)
F10 P8 F12 91.6(4)
F8 P8 F12 176.8(4)
F10 P8 F11 178.2(3)
F8 P8 F11 87.7(3)
F12 P8 F11 89.3(3)
F10 P8 F9 93.0(3)
F8 P8 F9 87.1(4)
F12 P8 F9 91.7(4)
F11 P8 F9 88.6(3)
F10 P8 F7 88.5(3)
F8 P8 F7 91.7(3)
F12 P8 F7 89.4(3)
F11 P8 F7 90.0(2)
F9 P8 F7 178.1(3)
O2 Cu1 O1 92.23(12)
O2 Cu1 P4 100.82(9)
O1 Cu1 P4 112.66(9)
O2 Cu1 P3 112.99(9)
O1 Cu1 P3 100.76(9)
P4 Cu1 P3 130.99(5)
P1 Au1 P6 167.04(4)

loop_
_geom_bond_atom_site_label_1
_geom_bond_atom_site_label_2
_geom_bond_distance
C1 C6 1.386(8)
C1 C2 1.388(8)
C1 P1 1.831(5)
C2 C3 1.395(8)
C2 H2 0.9500
C3 C4 1.361(10)
C3 H3 0.9500
C4 C5 1.377(11)
C4 H4 0.9500
C5 C6 1.394(9)
C5 H5 0.9500
C6 H6 0.9500
C7 C12 1.393(7)
C7 C8 1.394(8)
C7 P1 1.811(5)
C8 C9 1.388(8)
C8 H8 0.9500
C9 C10 1.383(9)
C9 H9 0.9500
C10 C11 1.379(9)
C10 H10 0.9500
C11 C12 1.381(8)
C11 H11 0.9500
C12 H12 0.9500
C13 C14 1.407(7)
C13 C85 1.412(7)
C13 P1 1.836(5)
C14 C82 1.406(7)
C14 P2 1.818(5)
C15 C20 1.380(7)
C15 C16 1.393(7)
C15 P3 1.827(5)
C16 C17 1.384(7)
C16 H16 0.9500
C17 C18 1.386(8)
C17 H17 0.9500
C18 C19 1.379(8)
C18 H18 0.9500
C19 C20 1.387(7)
C19 H19 0.9500
C20 H20 0.9500
C21 C22 1.392(7)
C21 C26 1.398(7)
C21 P3 1.831(5)
C22 C23 1.384(7)
C22 H22 0.9500
C23 C24 1.388(8)
C23 H23 0.9500
C24 C25 1.376(8)
C24 H24 0.9500
C25 C26 1.385(7)
C25 H25 0.9500
C26 H26 0.9500
C27 C32 1.384(7)
C27 C28 1.425(7)
C27 P3 1.840(5)
C28 C29 1.397(7)
C28 P2 1.811(5)
C29 C30 1.384(7)
C29 H29 0.9500
C30 C31 1.370(8)
C30 H30 0.9500
C31 C32 1.388(7)
C31 H31 0.9500
C32 H32 0.9500
C34 C35 1.396(7)
C34 C39 1.417(7)
C34 P5 1.807(5)
C35 C36 1.392(7)
C35 H35 0.9500
C36 C37 1.372(8)
C36 H36 0.9500
C37 C38 1.377(7)
C37 H37 0.9500
C38 C39 1.399(7)
C38 H38 0.9500
C39 P6 1.836(5)
C40 C45 1.388(7)
C40 C41 1.407(7)
C40 P6 1.809(5)
C41 C42 1.374(7)
C41 H41 0.9500
C42 C43 1.390(8)
C42 H42 0.9500
C43 C44 1.389(8)
C43 H43 0.9500
C44 C45 1.393(7)
C44 H44 0.9500
C45 H45 0.9500
C46 C51 1.385(7)
C46 C47 1.398(7)
C46 P6 1.827(5)
C47 C48 1.389(8)
C47 H47 0.9500
C48 C49 1.372(9)
C48 H48 0.9500
C49 C50 1.369(9)
C49 H49 0.9500
C50 C51 1.388(8)
C50 H50 0.9500
C51 H51 0.9500
C52 C69 1.397(7)
C52 C53 1.415(7)
C52 P5 1.816(5)
C53 C66 1.406(7)
C53 P4 1.839(5)
C54 C55 1.386(7)
C54 C59 1.398(7)
C54 P4 1.828(5)
C55 C56 1.394(7)
C55 H55 0.9500
C56 C57 1.385(8)
C56 H56 0.9500
C57 C58 1.376(8)
C57 H57 0.9500
C58 C59 1.386(7)
C58 H58 0.9500
C59 H59 0.9500
C60 C61 1.383(7)
C60 C65 1.391(7)
C60 P4 1.821(5)
C61 C62 1.397(7)
C61 H61 0.9500
C62 C63 1.382(9)
C62 H62 0.9500
C63 C64 1.377(9)
C63 H63 0.9500
C64 C65 1.384(8)
C64 H64 0.9500
C65 H65 0.9500
C66 C67 1.376(7)
C66 H66 0.9500
C67 C68 1.374(8)
C67 H67 0.9500
C68 C69 1.389(7)
C68 H68 0.9500
C69 H69 0.9500
C70 C71 1.391(7)
C70 C75 1.394(7)
C70 P5 1.802(5)
C71 C72 1.377(7)
C71 H71 0.9500
C72 C73 1.378(8)
C72 H72 0.9500
C73 C74 1.377(9)
C73 H73 0.9500
C74 C75 1.376(7)
C74 H74 0.9500
C75 H75 0.9500
C76 C81 1.388(7)
C76 C77 1.405(7)
C76 P2 1.799(5)
C77 C78 1.386(7)
C77 H77 0.9500
C78 C79 1.373(8)
C78 H78 0.9500
C79 C80 1.379(9)
C79 H79 0.9500
C80 C81 1.389(8)
C80 H80 0.9500
C81 H81 0.9500
C82 C83 1.385(7)
C82 H82 0.9500
C83 C84 1.380(8)
C83 H83 0.9500
C84 C85 1.373(7)
C84 H84 0.9500
C85 H85 0.9500
O1 P2 1.507(3)
O1 Cu1 2.184(3)
O2 P5 1.506(3)
O2 Cu1 2.163(3)
P1 Au1 2.2969(12)
P3 Cu1 2.2297(13)
P6 Au1 2.2970(12)
P4 Cu1 2.2228(13)
P7 F4 1.470(6)
P7 F2 1.530(5)
P7 F3 1.557(6)
P7 F6 1.568(6)
P7 F5 1.610(6)
P7 F1 1.631(6)
P8 F10 1.578(5)
P8 F8 1.580(5)
P8 F12 1.581(6)
P8 F11 1.585(4)
P8 F9 1.587(6)
P8 F7 1.587(5)

loop_
_geom_hbond_atom_site_label_D
_geom_hbond_atom_site_label_H
_geom_hbond_atom_site_label_A
_geom_hbond_distance_DH
_geom_hbond_distance_HA
_geom_hbond_distance_DA
_geom_hbond_angle_DHA
_geom_hbond_site_symmetry_A
C47 H47 F7 0.95 2.58 3.206(7) 123.6 2_645
C69 H69 F12 0.95 2.63 3.436(8) 143.4 2_645

loop_
_geom_torsion_atom_site_label_1
_geom_torsion_atom_site_label_2
_geom_torsion_atom_site_label_3
_geom_torsion_atom_site_label_4
_geom_torsion
C6 C1 C2 C3 0.6(8)
P1 C1 C2 C3 -177.4(4)
C1 C2 C3 C4 -0.6(8)
C2 C3 C4 C5 0.3(9)
C3 C4 C5 C6 0.0(10)
C2 C1 C6 C5 -0.4(8)
P1 C1 C6 C5 177.6(5)
C4 C5 C6 C1 0.1(10)
C12 C7 C8 C9 0.6(8)
P1 C7 C8 C9 -171.1(5)
C7 C8 C9 C10 0.6(9)
C8 C9 C10 C11 -1.2(9)
C9 C10 C11 C12 0.6(9)
C10 C11 C12 C7 0.6(8)
C8 C7 C12 C11 -1.2(8)
P1 C7 C12 C11 170.8(4)
C85 C13 C14 C82 2.1(7)
P1 C13 C14 C82 -179.6(4)
C85 C13 C14 P2 -175.3(4)
P1 C13 C14 P2 3.1(6)
C20 C15 C16 C17 -1.0(7)
P3 C15 C16 C17 172.5(4)
C15 C16 C17 C18 -0.1(8)
C16 C17 C18 C19 0.9(9)
C17 C18 C19 C20 -0.7(9)
C16 C15 C20 C19 1.3(7)
P3 C15 C20 C19 -172.6(4)
C18 C19 C20 C15 -0.5(8)
C26 C21 C22 C23 2.7(7)
P3 C21 C22 C23 177.3(4)
C21 C22 C23 C24 -2.0(8)
C22 C23 C24 C25 0.4(9)
C23 C24 C25 C26 0.3(9)
C24 C25 C26 C21 0.4(8)
C22 C21 C26 C25 -2.0(8)
P3 C21 C26 C25 -176.5(4)
C32 C27 C28 C29 -3.0(7)
P3 C27 C28 C29 170.8(4)
C32 C27 C28 P2 170.3(4)
P3 C27 C28 P2 -16.0(6)
C27 C28 C29 C30 1.6(7)
P2 C28 C29 C30 -171.8(4)
C28 C29 C30 C31 1.7(8)
C29 C30 C31 C32 -3.4(8)
C28 C27 C32 C31 1.3(7)
P3 C27 C32 C31 -172.6(4)
C30 C31 C32 C27 1.9(8)
C39 C34 C35 C36 1.4(8)
P5 C34 C35 C36 -179.0(4)
C34 C35 C36 C37 -0.8(9)
C35 C36 C37 C38 -0.3(9)
C36 C37 C38 C39 0.7(9)
C37 C38 C39 C34 -0.1(8)
C37 C38 C39 P6 -177.1(4)
C35 C34 C39 C38 -0.9(7)
P5 C34 C39 C38 179.5(4)
C35 C34 C39 P6 175.9(4)
P5 C34 C39 P6 -3.6(6)
C45 C40 C41 C42 1.8(7)
P6 C40 C41 C42 -168.2(4)
C40 C41 C42 C43 -0.2(8)
C41 C42 C43 C44 -0.9(8)
C42 C43 C44 C45 0.5(8)
C41 C40 C45 C44 -2.2(7)
P6 C40 C45 C44 168.2(4)
C43 C44 C45 C40 1.1(8)
C51 C46 C47 C48 0.7(7)
P6 C46 C47 C48 -179.6(4)
C46 C47 C48 C49 0.3(8)
C47 C48 C49 C50 -0.8(9)
C48 C49 C50 C51 0.4(9)
C47 C46 C51 C50 -1.1(7)
P6 C46 C51 C50 179.3(4)
C49 C50 C51 C46 0.6(8)
C69 C52 C53 C66 -2.2(7)
P5 C52 C53 C66 171.9(4)
C69 C52 C53 P4 175.2(4)
P5 C52 C53 P4 -10.7(6)
C59 C54 C55 C56 2.7(7)
P4 C54 C55 C56 176.3(4)
C54 C55 C56 C57 -1.8(8)
C55 C56 C57 C58 -0.1(9)
C56 C57 C58 C59 1.0(8)
C57 C58 C59 C54 -0.1(8)
C55 C54 C59 C58 -1.8(7)
P4 C54 C59 C58 -175.4(4)
C65 C60 C61 C62 0.2(8)
P4 C60 C61 C62 -177.7(4)
C60 C61 C62 C63 0.5(8)
C61 C62 C63 C64 -0.7(9)
C62 C63 C64 C65 0.2(9)
C63 C64 C65 C60 0.6(9)
C61 C60 C65 C64 -0.7(8)
P4 C60 C65 C64 177.1(4)
C52 C53 C66 C67 -1.1(7)
P4 C53 C66 C67 -178.5(4)
C53 C66 C67 C68 4.0(8)
C66 C67 C68 C69 -3.5(8)
C67 C68 C69 C52 0.2(8)
C53 C52 C69 C68 2.7(7)
P5 C52 C69 C68 -171.6(4)
C75 C70 C71 C72 0.1(8)
P5 C70 C71 C72 176.4(4)
C70 C71 C72 C73 -1.0(9)
C71 C72 C73 C74 1.3(10)
C72 C73 C74 C75 -0.7(10)
C73 C74 C75 C70 -0.2(9)
C71 C70 C75 C74 0.5(8)
P5 C70 C75 C74 -175.6(4)
C81 C76 C77 C78 0.3(7)
P2 C76 C77 C78 -178.4(4)
C76 C77 C78 C79 -0.3(8)
C77 C78 C79 C80 0.0(8)
C78 C79 C80 C81 0.3(8)
C77 C76 C81 C80 0.0(7)
P2 C76 C81 C80 178.6(4)
C79 C80 C81 C76 -0.2(8)
C13 C14 C82 C83 -1.4(8)
P2 C14 C82 C83 176.2(4)
C14 C82 C83 C84 -0.2(8)
C82 C83 C84 C85 1.0(9)
C83 C84 C85 C13 -0.3(9)
C14 C13 C85 C84 -1.3(8)
P1 C13 C85 C84 -179.7(4)
C12 C7 P1 C1 -78.8(4)
C8 C7 P1 C1 93.0(5)
C12 C7 P1 C13 172.0(4)
C8 C7 P1 C13 -16.2(5)
C12 C7 P1 Au1 36.8(5)
C8 C7 P1 Au1 -151.4(4)
C6 C1 P1 C7 -20.1(5)
C2 C1 P1 C7 157.9(4)
C6 C1 P1 C13 91.1(5)
C2 C1 P1 C13 -90.9(4)
C6 C1 P1 Au1 -143.7(4)
C2 C1 P1 Au1 34.3(4)
C14 C13 P1 C7 -86.4(5)
C85 C13 P1 C7 91.9(4)
C14 C13 P1 C1 165.8(4)
C85 C13 P1 C1 -15.9(5)
C14 C13 P1 Au1 48.5(5)
C85 C13 P1 Au1 -133.1(4)
Cu1 O1 P2 C76 68.9(2)
Cu1 O1 P2 C28 -50.8(3)
Cu1 O1 P2 C14 -174.1(2)
C81 C76 P2 O1 -154.0(4)
C77 C76 P2 O1 24.7(4)
C81 C76 P2 C28 -27.7(4)
C77 C76 P2 C28 151.0(4)
C81 C76 P2 C14 85.7(4)
C77 C76 P2 C14 -95.6(4)
C29 C28 P2 O1 -121.9(4)
C27 C28 P2 O1 64.8(4)
C29 C28 P2 C76 114.3(4)
C27 C28 P2 C76 -58.9(4)
C29 C28 P2 C14 2.9(5)
C27 C28 P2 C14 -170.3(4)
C82 C14 P2 O1 -164.6(4)
C13 C14 P2 O1 12.8(5)
C82 C14 P2 C76 -43.6(4)
C13 C14 P2 C76 133.9(4)
C82 C14 P2 C28 67.4(4)
C13 C14 P2 C28 -115.2(4)
C20 C15 P3 C21 105.6(4)
C16 C15 P3 C21 -67.9(4)
C20 C15 P3 C27 -145.3(4)
C16 C15 P3 C27 41.1(5)
C20 C15 P3 Cu1 -19.1(4)
C16 C15 P3 Cu1 167.4(3)
C22 C21 P3 C15 165.0(4)
C26 C21 P3 C15 -20.5(5)
C22 C21 P3 C27 52.7(4)
C26 C21 P3 C27 -132.8(4)
C22 C21 P3 Cu1 -69.4(4)
C26 C21 P3 Cu1 105.1(4)
C32 C27 P3 C15 -86.1(4)
C28 C27 P3 C15 100.3(4)
C32 C27 P3 C21 21.5(4)
C28 C27 P3 C21 -152.1(4)
C32 C27 P3 Cu1 145.3(4)
C28 C27 P3 Cu1 -28.3(4)
Cu1 O2 P5 C70 69.7(3)
Cu1 O2 P5 C34 -175.37(19)
Cu1 O2 P5 C52 -51.9(3)
C71 C70 P5 O2 36.2(4)
C75 C70 P5 O2 -147.6(4)
C71 C70 P5 C34 -83.1(4)
C75 C70 P5 C34 93.1(5)
C71 C70 P5 C52 163.9(4)
C75 C70 P5 C52 -19.9(5)
C35 C34 P5 O2 -167.0(4)
C39 C34 P5 O2 12.6(5)
C35 C34 P5 C70 -46.5(4)
C39 C34 P5 C70 133.1(4)
C35 C34 P5 C52 64.7(4)
C39 C34 P5 C52 -115.7(4)
C69 C52 P5 O2 -126.5(4)
C53 C52 P5 O2 59.4(4)
C69 C52 P5 C70 108.3(4)
C53 C52 P5 C70 -65.8(4)
C69 C52 P5 C34 -1.5(4)
C53 C52 P5 C34 -175.7(4)
C45 C40 P6 C46 -75.1(4)
C41 C40 P6 C46 95.2(4)
C45 C40 P6 C39 176.7(4)
C41 C40 P6 C39 -13.0(5)
C45 C40 P6 Au1 42.8(4)
C41 C40 P6 Au1 -146.9(3)
C51 C46 P6 C40 -12.3(5)
C47 C46 P6 C40 168.1(4)
C51 C46 P6 C39 97.6(4)
C47 C46 P6 C39 -82.1(4)
C51 C46 P6 Au1 -136.7(4)
C47 C46 P6 Au1 43.6(4)
C38 C39 P6 C40 97.8(4)
C34 C39 P6 C40 -79.1(4)
C38 C39 P6 C46 -9.1(4)
C34 C39 P6 C46 174.1(4)
C38 C39 P6 Au1 -128.4(4)
C34 C39 P6 Au1 54.7(4)
C61 C60 P4 C54 119.0(4)
C65 C60 P4 C54 -58.8(5)
C61 C60 P4 C53 -132.4(4)
C65 C60 P4 C53 49.8(5)
C61 C60 P4 Cu1 -6.5(5)
C65 C60 P4 Cu1 175.7(4)
C55 C54 P4 C60 158.5(4)
C59 C54 P4 C60 -28.0(4)
C55 C54 P4 C53 49.8(4)
C59 C54 P4 C53 -136.7(4)
C55 C54 P4 Cu1 -73.7(4)
C59 C54 P4 Cu1 99.8(4)
C66 C53 P4 C60 -82.8(4)
C52 C53 P4 C60 99.8(4)
C66 C53 P4 C54 24.4(4)
C52 C53 P4 C54 -153.0(4)
C66 C53 P4 Cu1 148.5(3)
C52 C53 P4 Cu1 -28.8(4)
